data_7701500
loop_
_publ_author_name
'Nukazawa, Takumi'
'Kosai, Tomoyuki'
'Honda, Shunya'
'Ishida, Shintaro'
'Iwamoto, Takeaki'

_publ_section_title
;
 Reactions of a tetrasilabicyclo[1.1.0]but-1(3)-ene with carbon
 tetrachloride and methanol.
;
_journal_issue 29
_journal_name_full 'Dalton transactions (Cambridge, England : 2003)'
_journal_page_first 10874
_journal_page_last 10880
_journal_paper_doi 10.1039/c9dt01627a
_journal_volume 48
_journal_year 2019
_chemical_formula_sum 'C36 H91 Cl2 O Si12'
_chemical_formula_weight 948.06
_chemical_melting_point 436
_chemical_properties_physical Moisture-sensitive
_space_group_crystal_system monoclinic
_space_group_IT_number 14
_space_group_name_Hall '-P 2ybc'
_space_group_name_H-M_alt 'P 1 21/c 1'
_atom_sites_solution_hydrogens mixed
_audit_creation_method SHELXL-2018/1
_audit_update_record
;
2019-05-07 deposited with the CCDC.	2019-05-09 downloaded from the CCDC.
;
_cell_angle_alpha 90
_cell_angle_beta 93.1569(12)
_cell_angle_gamma 90
_cell_formula_units_Z 4
_cell_length_a 18.4326(8)
_cell_length_b 12.7398(6)
_cell_length_c 23.2524(10)
_cell_measurement_reflns_used 9428
_cell_measurement_temperature 100(2)
_cell_measurement_theta_max 33.64
_cell_measurement_theta_min 2.37
_cell_volume 5452.0(4)
_computing_cell_refinement 'Bruker SAINT'
_computing_data_collection 'Bruker APEX2'
_computing_data_reduction 'Bruker SAINT'
_computing_molecular_graphics 'Bruker SHELXTL'
_computing_publication_material 'Bruker SHELXTL'
_computing_structure_refinement 'SHELXL-2014 (Sheldrick 2014)'
_computing_structure_solution 'SHELXS-97 (Sheldrick 2008)'
_diffrn_ambient_temperature 100(2)
_diffrn_detector_area_resol_mean 8.333
_diffrn_measured_fraction_theta_full 0.999
_diffrn_measured_fraction_theta_max 0.999
_diffrn_measurement_device_type 'Bruker APEXII CCD area detector'
_diffrn_measurement_method 'phi and omega scans'
_diffrn_radiation_monochromator 'Bruker Helios multilayer confocal mirror'
_diffrn_radiation_source 'Bruker TXS fine-focus rotating anode'
_diffrn_radiation_type MoK\a
_diffrn_radiation_wavelength 0.71073
_diffrn_reflns_av_R_equivalents 0.0258
_diffrn_reflns_av_unetI/netI 0.0266
_diffrn_reflns_Laue_measured_fraction_full 0.999
_diffrn_reflns_Laue_measured_fraction_max 0.999
_diffrn_reflns_limit_h_max 22
_diffrn_reflns_limit_h_min -18
_diffrn_reflns_limit_k_max 15
_diffrn_reflns_limit_k_min -15
_diffrn_reflns_limit_l_max 28
_diffrn_reflns_limit_l_min -24
_diffrn_reflns_number 34636
_diffrn_reflns_point_group_measured_fraction_full 0.999
_diffrn_reflns_point_group_measured_fraction_max 0.999
_diffrn_reflns_theta_full 25.242
_diffrn_reflns_theta_max 25.997
_diffrn_reflns_theta_min 1.106
_exptl_absorpt_coefficient_mu 0.409
_exptl_absorpt_correction_T_max 0.7467
_exptl_absorpt_correction_T_min 0.6471
_exptl_absorpt_correction_type empirical
_exptl_absorpt_process_details
;
SADABS Sheldrick 1996
;
_exptl_crystal_colour yellow
_exptl_crystal_density_diffrn 1.155
_exptl_crystal_description block
_exptl_crystal_F_000 2068
_exptl_crystal_recrystallization_method 'Re-crystallisation from solvent: hexane'
_exptl_crystal_size_max 0.300
_exptl_crystal_size_mid 0.300
_exptl_crystal_size_min 0.300
_refine_diff_density_max 1.521
_refine_diff_density_min -0.765
_refine_diff_density_rms 0.068
_refine_ls_extinction_method none
_refine_ls_goodness_of_fit_ref 1.060
_refine_ls_hydrogen_treatment mixed
_refine_ls_matrix_type full
_refine_ls_number_parameters 499
_refine_ls_number_reflns 10706
_refine_ls_number_restraints 18
_refine_ls_restrained_S_all 1.059
_refine_ls_R_factor_all 0.0504
_refine_ls_R_factor_gt 0.0428
_refine_ls_shift/su_max 0.001
_refine_ls_shift/su_mean 0.000
_refine_ls_structure_factor_coef Fsqd
_refine_ls_weighting_details 'w=1/[\s^2^(Fo^2^)+(0.0514P)^2^+6.5712P] where P=(Fo^2^+2Fc^2^)/3'
_refine_ls_weighting_scheme calc
_refine_ls_wR_factor_gt 0.1065
_refine_ls_wR_factor_ref 0.1130
_reflns_Friedel_coverage 0.000
_reflns_number_gt 9306
_reflns_number_total 10706
_reflns_threshold_expression 'I > 2\s(I)'
_cod_data_source_file c9dt01627a2.cif
_cod_data_source_block TK89a
_cod_original_sg_symbol_H-M 'P 21/c'
_cod_database_code 7701500
_shelx_shelxl_version_number 2018/1
_shelx_space_group_comment
;
The symmetry employed for this shelxl refinement is uniquely defined
by the following loop, which should always be used as a source of
symmetry information in preference to the above space-group names.
They are only intended as comments.
;
_shelx_estimated_absorpt_t_min 0.887
_shelx_estimated_absorpt_t_max 0.887

loop_
_space_group_symop_operation_xyz
'x, y, z'
'-x, y+1/2, -z+1/2'
'-x, -y, -z'
'x, -y-1/2, z-1/2'

loop_
_atom_site_label
_atom_site_type_symbol
_atom_site_fract_x
_atom_site_fract_y
_atom_site_fract_z
_atom_site_U_iso_or_equiv
_atom_site_adp_type
_atom_site_occupancy
_atom_site_site_symmetry_order
_atom_site_calc_flag
_atom_site_refinement_flags_posn
_atom_site_refinement_flags_adp
_atom_site_refinement_flags_occupancy
_atom_site_disorder_assembly
_atom_site_disorder_group
Si1 Si 0.66695(3) 0.49947(5) 0.33073(3) 0.02301(15) Uani 1 1 d . . . . .
Cl1 Cl 0.57953(3) 0.59198(5) 0.30278(3) 0.03963(17) Uani 1 1 d . . . . .
H1 H 0.6600(16) 0.487(2) 0.3945(13) 0.039(8) Uiso 1 1 d . . . . .
Si2 Si 0.78779(3) 0.56211(4) 0.34843(2) 0.01441(12) Uani 1 1 d . . . . .
Si3 Si 0.80108(3) 0.37345(4) 0.33717(2) 0.01554(13) Uani 1 1 d . . . . .
Si4 Si 0.67689(3) 0.31577(4) 0.31726(2) 0.01388(12) Uani 1 1 d . . . . .
Cl2 Cl 0.84136(3) 0.37629(5) 0.25568(3) 0.03106(14) Uani 1 1 d . . . . .
O1 O 0.85562(9) 0.29991(13) 0.37695(7) 0.0255(4) Uani 1 1 d . . . . .
C1 C 0.92364(14) 0.2520(2) 0.36939(13) 0.0383(6) Uani 1 1 d . . . . .
H2 H 0.939441 0.268138 0.330818 0.057 Uiso 1 1 calc R U . . .
H3 H 0.919081 0.175790 0.373714 0.057 Uiso 1 1 calc R U . . .
H4 H 0.959530 0.278817 0.398402 0.057 Uiso 1 1 calc R U . . .
C2 C 0.84454(12) 0.64989(18) 0.29887(10) 0.0213(5) Uani 1 1 d . . . . .
C3 C 0.84217(14) 0.75403(18) 0.33521(11) 0.0276(5) Uani 1 1 d . . . . .
H5 H 0.880332 0.802769 0.323194 0.033 Uiso 1 1 calc R U . . .
H6 H 0.794452 0.788673 0.328041 0.033 Uiso 1 1 calc R U . . .
C4 C 0.85422(13) 0.72966(19) 0.39917(11) 0.0271(5) Uani 1 1 d . . . . .
H7 H 0.849213 0.794919 0.421725 0.033 Uiso 1 1 calc R U . . .
H8 H 0.904132 0.702514 0.406926 0.033 Uiso 1 1 calc R U . . .
C5 C 0.79768(12) 0.64582(17) 0.41881(10) 0.0207(5) Uani 1 1 d . . . . .
Si5 Si 0.80626(4) 0.69133(6) 0.22368(3) 0.03184(17) Uani 1 1 d . . . . .
C6 C 0.85873(18) 0.8099(2) 0.20047(13) 0.0452(7) Uani 1 1 d . . . . .
H9 H 0.837213 0.836180 0.163770 0.068 Uiso 1 1 calc R U . . .
H10 H 0.909442 0.790130 0.195763 0.068 Uiso 1 1 calc R U . . .
H11 H 0.856759 0.864855 0.229820 0.068 Uiso 1 1 calc R U . . .
C7 C 0.70976(17) 0.7344(3) 0.22379(15) 0.0527(9) Uani 1 1 d . . . . .
H12 H 0.693964 0.760128 0.185389 0.079 Uiso 1 1 calc R U . . .
H13 H 0.705265 0.790869 0.252012 0.079 Uiso 1 1 calc R U . . .
H14 H 0.679263 0.675020 0.234012 0.079 Uiso 1 1 calc R U . . .
C8 C 0.81063(18) 0.5948(3) 0.16305(12) 0.0450(7) Uani 1 1 d . . . . .
H15 H 0.809631 0.523199 0.178438 0.067 Uiso 1 1 calc R U . . .
H16 H 0.855678 0.605441 0.143326 0.067 Uiso 1 1 calc R U . . .
H17 H 0.768858 0.605228 0.135727 0.067 Uiso 1 1 calc R U . . .
Si6 Si 0.94599(4) 0.61404(6) 0.29423(3) 0.02667(15) Uani 1 1 d . . . . .
C9 C 1.00448(15) 0.7342(2) 0.30542(14) 0.0426(7) Uani 1 1 d . . . . .
H18 H 0.998866 0.762040 0.344207 0.064 Uiso 1 1 calc R U . . .
H19 H 0.989578 0.787538 0.276812 0.064 Uiso 1 1 calc R U . . .
H20 H 1.055460 0.715455 0.301084 0.064 Uiso 1 1 calc R U . . .
C10 C 0.98215(14) 0.5203(2) 0.35061(13) 0.0379(6) Uani 1 1 d . . . . .
H21 H 0.949464 0.459870 0.352266 0.057 Uiso 1 1 calc R U . . .
H22 H 0.985414 0.555619 0.388114 0.057 Uiso 1 1 calc R U . . .
H23 H 1.030541 0.496371 0.341021 0.057 Uiso 1 1 calc R U . . .
C11 C 0.97362(16) 0.5599(3) 0.22358(13) 0.0425(7) Uani 1 1 d . . . . .
H24 H 1.026116 0.547041 0.225632 0.064 Uiso 1 1 calc R U . . .
H25 H 0.961333 0.610519 0.192838 0.064 Uiso 1 1 calc R U . . .
H26 H 0.947821 0.493837 0.215388 0.064 Uiso 1 1 calc R U . . .
Si7 Si 0.71331(4) 0.72515(6) 0.43823(3) 0.03174(17) Uani 1 1 d . . . . .
C12 C 0.67451(16) 0.8123(2) 0.37921(14) 0.0457(8) Uani 1 1 d . . . . .
H27 H 0.660555 0.769709 0.345295 0.068 Uiso 1 1 calc R U . . .
H28 H 0.711076 0.864020 0.369128 0.068 Uiso 1 1 calc R U . . .
H29 H 0.631642 0.848760 0.392378 0.068 Uiso 1 1 calc R U . . .
C13 C 0.73898(17) 0.8184(2) 0.49901(13) 0.0413(7) Uani 1 1 d . . . . .
H30 H 0.697403 0.863467 0.506365 0.062 Uiso 1 1 calc R U . . .
H31 H 0.779972 0.861990 0.488409 0.062 Uiso 1 1 calc R U . . .
H32 H 0.752894 0.778237 0.533829 0.062 Uiso 1 1 calc R U . . .
C14 C 0.63339(17) 0.6495(3) 0.46236(16) 0.0562(10) Uani 1 1 d . . . . .
H33 H 0.606467 0.692639 0.488814 0.084 Uiso 1 1 calc R U . . .
H34 H 0.650372 0.585360 0.482110 0.084 Uiso 1 1 calc R U . . .
H35 H 0.601500 0.630860 0.428800 0.084 Uiso 1 1 calc R U . . .
Si8 Si 0.83934(4) 0.58511(5) 0.48926(3) 0.02599(15) Uani 1 1 d . . . . .
C15 C 0.89575(15) 0.4647(2) 0.48163(11) 0.0341(6) Uani 1 1 d . . . . .
H36 H 0.909497 0.436395 0.519885 0.051 Uiso 1 1 calc R U . . .
H37 H 0.939667 0.482467 0.461793 0.051 Uiso 1 1 calc R U . . .
H38 H 0.867705 0.411963 0.459209 0.051 Uiso 1 1 calc R U . . .
C16 C 0.90378(17) 0.6817(2) 0.52623(12) 0.0399(7) Uani 1 1 d . . . . .
H39 H 0.920217 0.654222 0.564112 0.060 Uiso 1 1 calc R U . . .
H40 H 0.878841 0.748773 0.530991 0.060 Uiso 1 1 calc R U . . .
H41 H 0.945790 0.692168 0.502819 0.060 Uiso 1 1 calc R U . . .
C17 C 0.77268(18) 0.5489(2) 0.54408(12) 0.0429(7) Uani 1 1 d . . . . .
H42 H 0.737961 0.497514 0.527402 0.064 Uiso 1 1 calc R U . . .
H43 H 0.746524 0.611809 0.555515 0.064 Uiso 1 1 calc R U . . .
H44 H 0.798731 0.518326 0.577942 0.064 Uiso 1 1 calc R U . . .
C18 C 0.64902(12) 0.24020(18) 0.24748(9) 0.0202(4) Uani 1 1 d . . . . .
C19 C 0.58885(12) 0.16669(19) 0.27160(10) 0.0240(5) Uani 1 1 d . . . . .
H45 H 0.542533 0.205709 0.272986 0.029 Uiso 1 1 calc R U . . .
H46 H 0.580696 0.105530 0.245778 0.029 Uiso 1 1 calc R U . . .
C20 C 0.61314(13) 0.12922(18) 0.33180(10) 0.0232(5) Uani 1 1 d . . . . .
H47 H 0.657387 0.085544 0.330032 0.028 Uiso 1 1 calc R U . . .
H48 H 0.574499 0.085854 0.347800 0.028 Uiso 1 1 calc R U . . .
C21 C 0.62939(12) 0.22689(17) 0.37153(9) 0.0211(5) Uani 1 1 d . . . . .
Si9 Si 0.60238(4) 0.32110(6) 0.18691(3) 0.03604(19) Uani 1 1 d . . . . .
C22 C 0.6601(2) 0.4321(3) 0.16435(16) 0.0614(10) Uani 1 1 d . . . . .
H49 H 0.703839 0.404355 0.147649 0.092 Uiso 1 1 calc R U . . .
H50 H 0.674063 0.475513 0.197937 0.092 Uiso 1 1 calc R U . . .
H51 H 0.632731 0.474775 0.135582 0.092 Uiso 1 1 calc R U . . .
C23 C 0.51362(18) 0.3801(3) 0.20531(15) 0.0518(9) Uani 1 1 d . . . . .
H52 H 0.493515 0.420998 0.172491 0.078 Uiso 1 1 calc R U . . .
H53 H 0.521247 0.426105 0.238872 0.078 Uiso 1 1 calc R U . . .
H54 H 0.479598 0.324017 0.214217 0.078 Uiso 1 1 calc R U . . .
C24 C 0.57579(18) 0.2363(3) 0.12345(12) 0.0520(9) Uani 1 1 d . . . . .
H55 H 0.548947 0.278315 0.094101 0.078 Uiso 1 1 calc R U . . .
H56 H 0.544957 0.178680 0.135723 0.078 Uiso 1 1 calc R U . . .
H57 H 0.619556 0.207371 0.107306 0.078 Uiso 1 1 calc R U . . .
Si10 Si 0.72069(4) 0.15081(6) 0.21563(3) 0.03151(17) Uani 1 1 d . . . . .
C26 C 0.67641(19) 0.0269(3) 0.18774(16) 0.0539(9) Uani 1 1 d . . . . .
H58 H 0.711714 -0.014693 0.167428 0.081 Uiso 1 1 calc R U . . .
H59 H 0.635096 0.044464 0.161158 0.081 Uiso 1 1 calc R U . . .
H60 H 0.659306 -0.013938 0.220057 0.081 Uiso 1 1 calc R U . . .
Si11 Si 0.53931(4) 0.27661(6) 0.39913(4) 0.03589(19) Uani 1 1 d . . . . .
C28 C 0.5522(2) 0.3584(3) 0.46601(15) 0.0533(9) Uani 1 1 d . . . . .
H61 H 0.586295 0.415573 0.459261 0.080 Uiso 1 1 calc R U . . .
H62 H 0.571795 0.314460 0.497820 0.080 Uiso 1 1 calc R U . . .
H63 H 0.505414 0.387792 0.475897 0.080 Uiso 1 1 calc R U . . .
C29 C 0.47815(19) 0.1627(3) 0.41386(19) 0.0632(11) Uani 1 1 d . . . . .
H64 H 0.437246 0.187192 0.435483 0.095 Uiso 1 1 calc R U . . .
H65 H 0.505590 0.109615 0.436488 0.095 Uiso 1 1 calc R U . . .
H66 H 0.459742 0.131880 0.377293 0.095 Uiso 1 1 calc R U . . .
C30 C 0.48090(17) 0.3585(3) 0.34970(18) 0.0592(10) Uani 1 1 d . . . . .
H67 H 0.467905 0.318712 0.314552 0.089 Uiso 1 1 calc R U . . .
H68 H 0.507273 0.422175 0.339774 0.089 Uiso 1 1 calc R U . . .
H69 H 0.436613 0.377868 0.368619 0.089 Uiso 1 1 calc R U . . .
Si12 Si 0.68948(4) 0.18217(6) 0.43670(3) 0.03011(16) Uani 1 1 d . . . . .
C25 C 0.79523(16) 0.1037(2) 0.26714(14) 0.0414(7) Uani 1 1 d . . . . .
H70 H 0.831805 0.066516 0.245867 0.062 Uiso 1 1 calc R U . . .
H71 H 0.775070 0.056041 0.295229 0.062 Uiso 1 1 calc R U . . .
H72 H 0.817857 0.163923 0.287291 0.062 Uiso 1 1 calc R U . . .
C27 C 0.76747(18) 0.2075(3) 0.15310(12) 0.0508(9) Uani 1 1 d . . . . .
H73 H 0.787615 0.276435 0.163747 0.076 Uiso 1 1 calc R U . . .
H74 H 0.732415 0.215109 0.120119 0.076 Uiso 1 1 calc R U . . .
H75 H 0.806815 0.160574 0.142763 0.076 Uiso 1 1 calc R U . . .
C31 C 0.73004(19) 0.2950(2) 0.47851(12) 0.0443(7) Uani 1 1 d . . . . .
H76 H 0.773732 0.271456 0.500769 0.066 Uiso 1 1 calc R U . . .
H77 H 0.694676 0.321954 0.504788 0.066 Uiso 1 1 calc R U . . .
H78 H 0.743001 0.350712 0.451894 0.066 Uiso 1 1 calc R U . . .
C32 C 0.6382(2) 0.0987(3) 0.48737(14) 0.0522(8) Uani 1 1 d . . . . .
H79 H 0.671377 0.074546 0.518996 0.078 Uiso 1 1 calc R U . . .
H80 H 0.617398 0.037971 0.466541 0.078 Uiso 1 1 calc R U . . .
H81 H 0.599049 0.140213 0.502995 0.078 Uiso 1 1 calc R U . . .
C33 C 0.76530(16) 0.0951(2) 0.41690(13) 0.0401(7) Uani 1 1 d . . . . .
H82 H 0.794836 0.131242 0.389265 0.060 Uiso 1 1 calc R U . . .
H83 H 0.745359 0.030441 0.399477 0.060 Uiso 1 1 calc R U . . .
H84 H 0.795605 0.077630 0.451537 0.060 Uiso 1 1 calc R U . . .
C34 C 0.1110(3) 0.8786(5) 0.4302(2) 0.1065(19) Uani 1 1 d . U . . .
H99 H 0.118398 0.805429 0.418834 0.160 Uiso 0.385(17) 1 calc R U P A 1
H100 H 0.097971 0.920708 0.395894 0.160 Uiso 0.385(17) 1 calc R U P A 1
H101 H 0.155826 0.905992 0.449162 0.160 Uiso 0.385(17) 1 calc R U P A 1
H102 H 0.111141 0.854486 0.390162 0.160 Uiso 0.615(17) 1 calc R U P A 2
H103 H 0.153600 0.922889 0.438950 0.160 Uiso 0.615(17) 1 calc R U P A 2
H104 H 0.112438 0.817735 0.456024 0.160 Uiso 0.615(17) 1 calc R U P A 2
C35 C 0.0342(4) 0.9793(6) 0.4904(3) 0.125(2) Uani 1 1 d . . . . .
H91 H 0.048203 1.029287 0.460395 0.151 Uiso 0.385(17) 1 calc R U P A 1
H92 H 0.069258 0.991066 0.523611 0.151 Uiso 0.385(17) 1 calc R U P A 1
H93 H 0.070334 1.036368 0.496157 0.151 Uiso 0.615(17) 1 calc R U P A 2
H94 H 0.049214 0.923081 0.517976 0.151 Uiso 0.615(17) 1 calc R U P A 2
C36 C 0.0429(6) 0.9410(12) 0.4385(5) 0.114(5) Uani 0.615(17) 1 d . U P A 2
H95 H 0.041620 1.000288 0.410979 0.137 Uiso 0.615(17) 1 calc R U P A 2
H96 H 0.000614 0.895535 0.427988 0.137 Uiso 0.615(17) 1 calc R U P A 2
C37 C 0.0526(7) 0.8838(11) 0.4698(6) 0.070(5) Uani 0.385(17) 1 d . U P A 1
H97 H 0.008662 0.852933 0.450109 0.084 Uiso 0.385(17) 1 calc R U P A 1
H98 H 0.066245 0.838286 0.503127 0.084 Uiso 0.385(17) 1 calc R U P A 1

loop_
_atom_site_aniso_label
_atom_site_aniso_U_11
_atom_site_aniso_U_22
_atom_site_aniso_U_33
_atom_site_aniso_U_23
_atom_site_aniso_U_13
_atom_site_aniso_U_12
Si1 0.0145(3) 0.0178(3) 0.0362(4) -0.0044(3) -0.0037(2) 0.0008(2)
Cl1 0.0210(3) 0.0266(3) 0.0694(5) -0.0061(3) -0.0146(3) 0.0074(2)
Si2 0.0136(3) 0.0143(3) 0.0151(3) -0.0009(2) -0.0019(2) -0.0006(2)
Si3 0.0136(3) 0.0157(3) 0.0169(3) -0.0010(2) -0.0026(2) 0.0006(2)
Si4 0.0137(3) 0.0148(3) 0.0129(3) -0.0015(2) -0.0014(2) -0.0016(2)
Cl2 0.0344(3) 0.0346(3) 0.0249(3) -0.0039(2) 0.0079(2) -0.0045(3)
O1 0.0255(9) 0.0254(9) 0.0247(8) 0.0010(7) -0.0059(7) 0.0069(7)
C1 0.0247(13) 0.0349(15) 0.0541(18) 0.0022(13) -0.0082(12) 0.0087(11)
C2 0.0218(11) 0.0203(11) 0.0217(11) 0.0041(9) 0.0005(9) -0.0041(9)
C3 0.0300(13) 0.0186(11) 0.0340(13) 0.0025(10) 0.0002(10) -0.0056(10)
C4 0.0273(12) 0.0233(12) 0.0306(13) -0.0055(10) 0.0001(10) -0.0084(10)
C5 0.0192(11) 0.0200(11) 0.0227(11) -0.0071(9) -0.0003(8) -0.0023(9)
Si5 0.0342(4) 0.0335(4) 0.0274(4) 0.0144(3) -0.0029(3) -0.0058(3)
C6 0.0568(19) 0.0394(16) 0.0395(16) 0.0190(13) 0.0040(14) -0.0109(14)
C7 0.0433(17) 0.066(2) 0.0478(18) 0.0282(17) -0.0080(14) 0.0070(16)
C8 0.0562(19) 0.0485(18) 0.0289(14) 0.0078(13) -0.0088(13) -0.0147(15)
Si6 0.0203(3) 0.0313(4) 0.0287(4) 0.0020(3) 0.0038(3) -0.0070(3)
C9 0.0306(15) 0.0471(17) 0.0506(18) -0.0009(14) 0.0057(12) -0.0167(13)
C10 0.0228(13) 0.0464(16) 0.0443(16) 0.0092(13) -0.0011(11) 0.0018(11)
C11 0.0358(15) 0.0529(18) 0.0402(16) -0.0050(14) 0.0145(12) -0.0105(13)
Si7 0.0253(4) 0.0320(4) 0.0380(4) -0.0188(3) 0.0024(3) 0.0006(3)
C12 0.0359(16) 0.0429(17) 0.0567(19) -0.0214(15) -0.0111(13) 0.0149(13)
C13 0.0454(17) 0.0353(15) 0.0433(16) -0.0219(13) 0.0018(13) 0.0051(12)
C14 0.0367(17) 0.073(2) 0.061(2) -0.0374(19) 0.0240(15) -0.0157(16)
Si8 0.0322(4) 0.0284(4) 0.0170(3) -0.0053(3) -0.0016(3) -0.0065(3)
C15 0.0363(14) 0.0399(15) 0.0249(13) -0.0011(11) -0.0097(10) 0.0013(12)
C16 0.0489(17) 0.0413(16) 0.0279(14) -0.0074(12) -0.0119(12) -0.0122(13)
C17 0.0617(19) 0.0382(16) 0.0304(15) -0.0055(12) 0.0156(13) -0.0095(14)
C18 0.0236(11) 0.0212(11) 0.0152(10) -0.0028(8) -0.0032(8) -0.0057(9)
C19 0.0232(12) 0.0232(12) 0.0251(12) -0.0039(9) -0.0032(9) -0.0079(9)
C20 0.0264(12) 0.0192(11) 0.0241(12) -0.0004(9) 0.0022(9) -0.0056(9)
C21 0.0246(11) 0.0201(11) 0.0189(11) -0.0015(9) 0.0041(9) -0.0063(9)
Si9 0.0433(4) 0.0372(4) 0.0253(4) 0.0085(3) -0.0188(3) -0.0159(3)
C22 0.069(2) 0.056(2) 0.056(2) 0.0283(17) -0.0255(18) -0.0272(18)
C23 0.055(2) 0.0383(17) 0.058(2) 0.0011(15) -0.0345(16) 0.0046(14)
C24 0.0518(19) 0.082(2) 0.0205(13) -0.0005(14) -0.0117(12) -0.0253(17)
Si10 0.0351(4) 0.0325(4) 0.0278(4) -0.0159(3) 0.0096(3) -0.0103(3)
C26 0.059(2) 0.0431(18) 0.061(2) -0.0325(16) 0.0173(16) -0.0155(15)
Si11 0.0297(4) 0.0330(4) 0.0469(5) -0.0053(3) 0.0199(3) -0.0072(3)
C28 0.067(2) 0.0419(17) 0.054(2) -0.0142(15) 0.0373(17) -0.0098(16)
C29 0.048(2) 0.053(2) 0.092(3) -0.014(2) 0.0389(19) -0.0226(16)
C30 0.0264(16) 0.061(2) 0.092(3) 0.000(2) 0.0127(16) 0.0093(14)
Si12 0.0453(4) 0.0262(4) 0.0185(3) 0.0041(3) -0.0014(3) -0.0087(3)
C25 0.0362(15) 0.0320(15) 0.0569(19) -0.0095(13) 0.0105(13) 0.0052(12)
C27 0.0506(18) 0.075(2) 0.0275(14) -0.0177(15) 0.0132(13) -0.0254(17)
C31 0.067(2) 0.0423(16) 0.0223(13) -0.0014(12) -0.0070(13) -0.0147(15)
C32 0.081(2) 0.0421(18) 0.0351(16) 0.0113(14) 0.0152(16) -0.0116(16)
C33 0.0424(16) 0.0337(15) 0.0426(16) 0.0107(12) -0.0121(13) -0.0021(12)
C34 0.079(3) 0.163(6) 0.077(3) -0.029(4) -0.004(3) 0.025(4)
C35 0.121(5) 0.135(6) 0.122(5) -0.039(4) 0.016(4) 0.031(4)
C36 0.134(9) 0.130(10) 0.079(7) -0.002(7) 0.016(6) 0.034(7)
C37 0.078(8) 0.066(8) 0.067(8) 0.006(6) 0.007(6) -0.013(6)

loop_
_atom_type_symbol
_atom_type_description
_atom_type_scat_dispersion_real
_atom_type_scat_dispersion_imag
_atom_type_scat_source
C C 0.0033 0.0016 'International Tables Vol C Tables 4.2.6.8 and 6.1.1.4'
H H 0.0000 0.0000 'International Tables Vol C Tables 4.2.6.8 and 6.1.1.4'
O O 0.0106 0.0060 'International Tables Vol C Tables 4.2.6.8 and 6.1.1.4'
Si Si 0.0817 0.0704 'International Tables Vol C Tables 4.2.6.8 and 6.1.1.4'
Cl Cl 0.1484 0.1585 'International Tables Vol C Tables 4.2.6.8 and 6.1.1.4'

loop_
_geom_angle_atom_site_label_1
_geom_angle_atom_site_label_2
_geom_angle_atom_site_label_3
_geom_angle
_geom_angle_site_symmetry_3
Cl1 Si1 Si4 125.79(4) .
Cl1 Si1 Si2 124.59(4) .
Si4 Si1 Si2 105.99(3) .
C2 Si2 C5 98.83(10) .
C2 Si2 Si1 128.11(7) .
C5 Si2 Si1 111.79(7) .
C2 Si2 Si3 116.27(7) .
C5 Si2 Si3 128.65(7) .
Si1 Si2 Si3 75.46(3) .
O1 Si3 Cl2 106.79(7) .
O1 Si3 Si4 118.81(7) .
Cl2 Si3 Si4 102.28(3) .
O1 Si3 Si2 124.84(7) .
Cl2 Si3 Si2 97.15(3) .
Si4 Si3 Si2 102.73(3) .
C18 Si4 C21 98.44(10) .
C18 Si4 Si1 125.76(7) .
C21 Si4 Si1 116.72(7) .
C18 Si4 Si3 121.06(7) .
C21 Si4 Si3 120.53(7) .
Si1 Si4 Si3 75.79(3) .
C1 O1 Si3 134.66(17) .
C3 C2 Si5 103.71(15) .
C3 C2 Si6 106.52(15) .
Si5 C2 Si6 108.76(11) .
C3 C2 Si2 97.72(15) .
Si5 C2 Si2 120.84(12) .
Si6 C2 Si2 116.69(12) .
C4 C3 C2 110.20(19) .
C3 C4 C5 110.94(19) .
C4 C5 Si7 105.49(15) .
C4 C5 Si8 106.16(15) .
Si7 C5 Si8 107.41(11) .
C4 C5 Si2 99.20(14) .
Si7 C5 Si2 116.29(11) .
Si8 C5 Si2 120.41(12) .
C7 Si5 C8 105.96(16) .
C7 Si5 C6 105.60(15) .
C8 Si5 C6 105.41(14) .
C7 Si5 C2 112.50(13) .
C8 Si5 C2 118.32(12) .
C6 Si5 C2 108.15(12) .
C10 Si6 C11 106.00(15) .
C10 Si6 C9 104.06(14) .
C11 Si6 C9 103.82(14) .
C10 Si6 C2 114.86(11) .
C11 Si6 C2 116.44(12) .
C9 Si6 C2 110.40(12) .
C14 Si7 C12 104.44(17) .
C14 Si7 C13 105.59(14) .
C12 Si7 C13 104.18(14) .
C14 Si7 C5 117.28(14) .
C12 Si7 C5 114.75(12) .
C13 Si7 C5 109.46(12) .
C15 Si8 C17 104.55(14) .
C15 Si8 C16 103.85(13) .
C17 Si8 C16 105.70(14) .
C15 Si8 C5 116.48(11) .
C17 Si8 C5 115.46(13) .
C16 Si8 C5 109.68(12) .
C19 C18 Si9 106.59(15) .
C19 C18 Si10 107.25(15) .
Si9 C18 Si10 109.04(11) .
C19 C18 Si4 99.03(14) .
Si9 C18 Si4 115.99(12) .
Si10 C18 Si4 117.53(11) .
C20 C19 C18 109.62(18) .
C19 C20 C21 109.25(18) .
C20 C21 Si12 108.28(15) .
C20 C21 Si11 108.54(15) .
Si12 C21 Si11 107.88(11) .
C20 C21 Si4 99.10(14) .
Si12 C21 Si4 115.25(11) .
Si11 C21 Si4 117.02(12) .
C22 Si9 C23 106.25(18) .
C22 Si9 C24 110.18(16) .
C23 Si9 C24 102.58(15) .
C22 Si9 C18 112.11(13) .
C23 Si9 C18 114.30(13) .
C24 Si9 C18 110.92(14) .
C25 Si10 C27 105.48(15) .
C25 Si10 C26 103.97(16) .
C27 Si10 C26 105.42(15) .
C25 Si10 C18 116.05(11) .
C27 Si10 C18 115.18(14) .
C26 Si10 C18 109.67(13) .
C30 Si11 C28 104.17(18) .
C30 Si11 C29 102.34(18) .
C28 Si11 C29 109.12(16) .
C30 Si11 C21 117.52(13) .
C28 Si11 C21 112.79(13) .
C29 Si11 C21 110.14(13) .
C33 Si12 C31 107.63(15) .
C33 Si12 C32 103.19(15) .
C31 Si12 C32 108.03(14) .
C33 Si12 C21 113.02(12) .
C31 Si12 C21 112.37(12) .
C32 Si12 C21 112.05(14) .
C36 C35 C35 124.2(10) 3_576
C37 C35 C35 132.0(10) 3_576
C35 C36 C34 117.1(10) .
C35 C37 C34 118.3(10) .

loop_
_geom_bond_atom_site_label_1
_geom_bond_atom_site_label_2
_geom_bond_distance
_geom_bond_site_symmetry_2
Si1 Cl1 2.0719(9) .
Si1 Si4 2.3696(8) .
Si1 Si2 2.3804(8) .
Si2 C2 1.951(2) .
Si2 C5 1.953(2) .
Si2 Si3 2.4316(8) .
Si3 O1 1.6253(16) .
Si3 Cl2 2.0730(8) .
Si3 Si4 2.4244(8) .
Si4 C18 1.932(2) .
Si4 C21 1.940(2) .
O1 C1 1.414(3) .
C2 C3 1.575(3) .
C2 Si5 1.923(2) .
C2 Si6 1.934(2) .
C3 C4 1.524(3) .
C4 C5 1.577(3) .
C5 Si7 1.929(2) .
C5 Si8 1.932(2) .
Si5 C7 1.862(3) .
Si5 C8 1.876(3) .
Si5 C6 1.888(3) .
Si6 C10 1.869(3) .
Si6 C11 1.878(3) .
Si6 C9 1.882(3) .
Si7 C14 1.872(3) .
Si7 C12 1.876(3) .
Si7 C13 1.887(3) .
Si8 C15 1.867(3) .
Si8 C17 1.876(3) .
Si8 C16 1.884(3) .
C18 C19 1.578(3) .
C18 Si9 1.911(2) .
C18 Si10 1.923(2) .
C19 C20 1.523(3) .
C20 C21 1.569(3) .
C21 Si12 1.914(2) .
C21 Si11 1.920(2) .
Si9 C22 1.862(3) .
Si9 C23 1.871(4) .
Si9 C24 1.873(3) .
Si10 C25 1.871(3) .
Si10 C27 1.875(3) .
Si10 C26 1.877(3) .
Si11 C30 1.853(4) .
Si11 C28 1.876(3) .
Si11 C29 1.881(3) .
Si12 C33 1.862(3) .
Si12 C31 1.868(3) .
Si12 C32 1.880(3) .
C34 C37 1.455(13) .
C34 C36 1.507(11) .
C35 C36 1.320(11) .
C35 C37 1.358(14) .
C35 C35 1.458(11) 3_576

loop_
_geom_torsion_atom_site_label_1
_geom_torsion_atom_site_label_2
_geom_torsion_atom_site_label_3
_geom_torsion_atom_site_label_4
_geom_torsion
_geom_torsion_site_symmetry_1
Cl2 Si3 O1 C1 8.4(2) .
Si4 Si3 O1 C1 123.2(2) .
Si2 Si3 O1 C1 -103.3(2) .
Si5 C2 C3 C4 166.93(16) .
Si6 C2 C3 C4 -78.4(2) .
Si2 C2 C3 C4 42.5(2) .
C2 C3 C4 C5 -55.2(3) .
C3 C4 C5 Si7 -86.8(2) .
C3 C4 C5 Si8 159.37(17) .
C3 C4 C5 Si2 33.9(2) .
Si9 C18 C19 C20 -160.01(16) .
Si10 C18 C19 C20 83.32(19) .
Si4 C18 C19 C20 -39.3(2) .
C18 C19 C20 C21 56.8(2) .
C19 C20 C21 Si12 -160.65(15) .
C19 C20 C21 Si11 82.50(19) .
C19 C20 C21 Si4 -40.1(2) .
C35 C35 C36 C34 -165.8(10) 3_576
C35 C35 C37 C34 151.3(11) 3_576
